data_1000042
loop_
_publ_author_name
'Gatineau, L'

_publ_section_title
;
Localisation des remplacements isomorphiques dans la Muscovite
;
_journal_coden_ASTM COREAF
_journal_name_full
;
Comptes Rendus Hebdomadaires des Seances de l'Academie des Sciences
(1884 - 1965)
;
_journal_page_first 4648
_journal_page_last 4649
_journal_volume 256
_journal_year 1963
_chemical_formula_structural 'K Al2 (Si3 Al O10) (O H)2'
_chemical_formula_sum 'Al3 H2 K O12 Si3'
_chemical_name_mineral 'Muscovite 2M1'
_chemical_name_systematic
;
Potassium trialuminium dihydroxide trisilicate
;
_space_group_IT_number 15
_symmetry_cell_setting monoclinic
_symmetry_Int_Tables_number 15
_symmetry_space_group_name_Hall '-C 2yc'
_symmetry_space_group_name_H-M 'C 1 2/c 1'
_cell_angle_alpha 90
_cell_angle_beta 95.18(8)
_cell_angle_gamma 90
_cell_formula_units_Z 4
_cell_length_a 5.189(10)
_cell_length_b 8.995(20)
_cell_length_c 20.09698(500)
_cell_volume 934.2
_exptl_crystal_density_meas 2.8
_refine_ls_R_factor_all 0.12
_cod_original_formula_sum 'H2 Al3 K O12 Si3'
_cod_database_code 1000042

loop_
_symmetry_equiv_pos_as_xyz
x,y,z
-x,y,1/2-z
-x,-y,-z
x,-y,1/2+z
1/2+x,1/2+y,z
1/2-x,1/2+y,1/2-z
1/2-x,1/2-y,-z
1/2+x,1/2-y,1/2+z

loop_
_atom_site_label
_atom_site_type_symbol
_atom_site_symmetry_multiplicity
_atom_site_Wyckoff_symbol
_atom_site_fract_x
_atom_site_fract_y
_atom_site_fract_z
_atom_site_occupancy
_atom_site_attached_hydrogens
_atom_site_calc_flag
K1 K1+ 4 e 0. 0.0989 0.25 1. 0 d
Al1 Al3+ 8 f 0.2506 0.085 0.0003 1. 0 d
Al2 Al3+ 8 f 0.4661 0.9282 0.1354 0.25 0 d
Al3 Al3+ 8 f 0.4521 0.2575 0.1351 0.25 0 d
Si1 Si4+ 8 f 0.4661 0.9282 0.1354 0.75 0 d
Si2 Si4+ 8 f 0.4521 0.2575 0.1351 0.75 0 d
O1 O2- 8 f 0.463 0.9444 0.053 1. 0 d
O2 O2- 8 f 0.3826 0.2531 0.0533 1. 0 d
O3 O2- 8 f 0.4581 0.561 0.0505 1. 1 d
O4 O2- 8 f 0.4163 0.0936 0.1681 1. 0 d
O5 O2- 8 f 0.2505 0.8089 0.1566 1. 0 d
O6 O2- 8 f 0.2543 0.3712 0.1684 1. 0 d

loop_
_atom_type_symbol
_atom_type_oxidation_number
K1+ 1.000
Al3+ 3.000
Si4+ 4.000
O2- -2.000

loop_
_cod_changelog_entry_id
_cod_changelog_entry_author
_cod_changelog_entry_date
_cod_changelog_entry_text
1 'Vaitkus, Antanas' 2022-11-09T16:40:00+02:00
;
 Removed the 'H1' dummy atom site since the hydrogen atoms which it represents
 are already marked using the '_atom_site_attached_hydrogens' data item.
;
